data_4066628
loop_
_publ_author_name
'Walker, Jesse M.'
'Cox, Alex M.'
'Wang, Ruiyao'
'Spivak, Gregory J.'

_publ_section_title
;
 Synthesis and Reactivity of [(PhB(CH2PPh2)3-\k3P)Ru(NCMe)3]PF6and Its
 Potential as a Transfer Hydrogenation Catalyst
;
_journal_issue 22
_journal_name_full Organometallics
_journal_page_first 6121
_journal_paper_doi 10.1021/om100552h
_journal_volume 29
_journal_year 2010
_chemical_formula_sum 'C55.5 H56.75 B F6 N5.25 P4 Ru'
_chemical_formula_weight 1147.07
_chemical_name_systematic
; 
 ? 
;
_space_group_IT_number 14
_symmetry_cell_setting monoclinic
_symmetry_space_group_name_Hall '-P 2ybc'
_symmetry_space_group_name_H-M 'P 1 21/c 1'
_atom_sites_solution_hydrogens geom
_atom_sites_solution_primary direct
_atom_sites_solution_secondary difmap
_audit_creation_method SHELXL-97
_cell_angle_alpha 90.00
_cell_angle_beta 92.0930(10)
_cell_angle_gamma 90.00
_cell_formula_units_Z 4
_cell_length_a 15.6944(8)
_cell_length_b 14.7588(8)
_cell_length_c 24.0885(13)
_cell_measurement_reflns_used 9975
_cell_measurement_temperature 180(2)
_cell_measurement_theta_max 27.11
_cell_measurement_theta_min 2.51
_cell_volume 5575.9(5)
_computing_cell_refinement 'Bruker SAINT'
_computing_data_collection 'Bruker APEX2'
_computing_data_reduction 'Bruker SAINT'
_computing_molecular_graphics 'Bruker SHELXTL'
_computing_publication_material 'Bruker SHELXTL'
_computing_structure_refinement 'SHELXL-97 (Sheldrick, 2008)'
_computing_structure_solution 'SHELXS-97 (Sheldrick, 2008)'
_diffrn_ambient_temperature 180(2)
_diffrn_measured_fraction_theta_full 0.997
_diffrn_measured_fraction_theta_max 0.997
_diffrn_measurement_device_type 'Bruker APEX-II CCD'
_diffrn_measurement_method '\f and \w scans'
_diffrn_radiation_monochromator graphite
_diffrn_radiation_source 'fine-focus sealed tube'
_diffrn_radiation_type MoK\a
_diffrn_radiation_wavelength 0.71073
_diffrn_reflns_av_R_equivalents 0.0207
_diffrn_reflns_av_sigmaI/netI 0.0296
_diffrn_reflns_limit_h_max 19
_diffrn_reflns_limit_h_min -18
_diffrn_reflns_limit_k_max 12
_diffrn_reflns_limit_k_min -18
_diffrn_reflns_limit_l_max 29
_diffrn_reflns_limit_l_min -27
_diffrn_reflns_number 23022
_diffrn_reflns_theta_full 26.00
_diffrn_reflns_theta_max 26.00
_diffrn_reflns_theta_min 2.06
_exptl_absorpt_coefficient_mu 0.457
_exptl_absorpt_correction_T_max 0.9141
_exptl_absorpt_correction_T_min 0.8564
_exptl_absorpt_correction_type multi-scan
_exptl_crystal_colour colourless
_exptl_crystal_density_diffrn 1.366
_exptl_crystal_density_method 'not measured'
_exptl_crystal_description block
_exptl_crystal_F_000 2358
_exptl_crystal_size_max 0.35
_exptl_crystal_size_mid 0.25
_exptl_crystal_size_min 0.20
_refine_diff_density_max 0.953
_refine_diff_density_min -0.684
_refine_diff_density_rms 0.083
_refine_ls_extinction_method none
_refine_ls_goodness_of_fit_ref 1.055
_refine_ls_hydrogen_treatment constr
_refine_ls_matrix_type full
_refine_ls_number_parameters 658
_refine_ls_number_reflns 10931
_refine_ls_number_restraints 8
_refine_ls_restrained_S_all 1.055
_refine_ls_R_factor_all 0.0565
_refine_ls_R_factor_gt 0.0471
_refine_ls_shift/su_max 0.001
_refine_ls_shift/su_mean 0.000
_refine_ls_structure_factor_coef Fsqd
_refine_ls_weighting_details 'calc w=1/[\s^2^(Fo^2^)+(0.0625P)^2^+9.9203P] where P=(Fo^2^+2Fc^2^)/3'
_refine_ls_weighting_scheme calc
_refine_ls_wR_factor_gt 0.1227
_refine_ls_wR_factor_ref 0.1310
_reflns_number_gt 9295
_reflns_number_total 10931
_reflns_threshold_expression >2sigma(I)
_cod_data_source_file om100552h_si_002.cif
_cod_data_source_block gs07
_cod_depositor_comments
;
The following automatic conversions were performed:

'_symmetry_cell_setting' value 'Monoclinic' changed to 'monoclinic'
according to /home/saulius/struct/CIF-dictionaries/cif_core.dic
dictionary named 'cif_core.dic' version 2.4.1 from
2010-06-29.

'_exptl_absorpt_correction_type' value 'Multi-scan'
changed to 'multi-scan' according to
/home/saulius/struct/CIF-dictionaries/cif_core.dic dictionary named
'cif_core.dic' version 2.4.1 from 2010-06-29.

Automatic conversion script
Id: cif_fix_values 1715 2011-07-08 13:25:40Z adriana 
;
_cod_original_sg_symbol_H-M P2(1)/c
_cod_original_formula_sum 'C55.50 H56.75 B F6 N5.25 P4 Ru'
_cod_database_code 4066628

loop_
_symmetry_equiv_pos_as_xyz
'x, y, z'
'-x, y+1/2, -z+1/2'
'-x, -y, -z'
'x, -y-1/2, z-1/2'

loop_
_atom_site_label
_atom_site_type_symbol
_atom_site_fract_x
_atom_site_fract_y
_atom_site_fract_z
_atom_site_U_iso_or_equiv
_atom_site_adp_type
_atom_site_occupancy
_atom_site_symmetry_multiplicity
_atom_site_calc_flag
_atom_site_refinement_flags
_atom_site_disorder_assembly
_atom_site_disorder_group
Ru1 Ru 0.263489(15) 0.256671(16) 0.126877(10) 0.02320(9) Uani 1 1 d . A .
P1 P 0.33019(5) 0.15543(5) 0.06903(3) 0.02334(17) Uani 1 1 d . . .
P2 P 0.35022(5) 0.20590(5) 0.20096(3) 0.02437(17) Uani 1 1 d . . .
P3 P 0.37120(5) 0.35846(5) 0.10495(3) 0.02657(18) Uani 1 1 d . . .
B1 B 0.4895(2) 0.2103(3) 0.12462(16) 0.0287(8) Uani 1 1 d . . .
N1 N 0.17913(18) 0.29984(19) 0.06212(12) 0.0317(6) Uani 1 1 d . . .
N2 N 0.16307(16) 0.16916(18) 0.14655(11) 0.0269(6) Uani 1 1 d . . .
N3 N 0.19817(18) 0.34876(19) 0.17726(13) 0.0353(7) Uani 1 1 d . . .
C1 C 0.4449(2) 0.1715(2) 0.06592(14) 0.0290(7) Uani 1 1 d . A .
H1A H 0.4717 0.1129 0.0567 0.035 Uiso 1 1 calc R . .
H1B H 0.4566 0.2145 0.0356 0.035 Uiso 1 1 calc R . .
C2 C 0.44796(19) 0.1559(2) 0.17801(14) 0.0282(7) Uani 1 1 d . A .
H2A H 0.4903 0.1554 0.2095 0.034 Uiso 1 1 calc R . .
H2B H 0.4367 0.0922 0.1671 0.034 Uiso 1 1 calc R . .
C3 C 0.4747(2) 0.3225(2) 0.13181(14) 0.0297(7) Uani 1 1 d . A .
H3A H 0.5195 0.3552 0.1120 0.036 Uiso 1 1 calc R . .
H3B H 0.4806 0.3386 0.1717 0.036 Uiso 1 1 calc R . .
C4 C 0.5920(2) 0.1887(2) 0.12884(15) 0.0333(7) Uani 1 1 d . A .
C5 C 0.6315(2) 0.1211(3) 0.09825(15) 0.0377(8) Uani 1 1 d . . .
H5A H 0.5980 0.0877 0.0717 0.045 Uiso 1 1 calc R A .
C6 C 0.7176(3) 0.1007(3) 0.10513(19) 0.0505(10) Uani 1 1 d . A .
H6A H 0.7419 0.0543 0.0834 0.061 Uiso 1 1 calc R . .
C7 C 0.7676(3) 0.1473(3) 0.1430(2) 0.0574(12) Uani 1 1 d . . .
H7A H 0.8268 0.1344 0.1470 0.069 Uiso 1 1 calc R A .
C8 C 0.7313(3) 0.2138(4) 0.1757(2) 0.0604(12) Uani 1 1 d . A .
H8A H 0.7653 0.2459 0.2026 0.073 Uiso 1 1 calc R . .
C9 C 0.6452(2) 0.2329(3) 0.16874(19) 0.0496(10) Uani 1 1 d . . .
H9A H 0.6210 0.2776 0.1918 0.060 Uiso 1 1 calc R A .
C10 C 0.2821(2) 0.1570(2) -0.00147(13) 0.0270(7) Uani 1 1 d . . .
C11 C 0.3200(2) 0.1959(2) -0.04708(14) 0.0353(8) Uani 1 1 d . . .
H11A H 0.3760 0.2201 -0.0431 0.042 Uiso 1 1 calc R . .
C12 C 0.2767(3) 0.1996(3) -0.09817(16) 0.0450(9) Uani 1 1 d . . .
H12A H 0.3031 0.2270 -0.1288 0.054 Uiso 1 1 calc R . .
C13 C 0.1964(3) 0.1646(3) -0.10512(15) 0.0437(9) Uani 1 1 d . . .
H13A H 0.1673 0.1676 -0.1403 0.052 Uiso 1 1 calc R . .
C14 C 0.1577(2) 0.1245(3) -0.06027(15) 0.0423(9) Uani 1 1 d . . .
H14A H 0.1023 0.0991 -0.0649 0.051 Uiso 1 1 calc R . .
C15 C 0.2000(2) 0.1216(2) -0.00910(15) 0.0358(8) Uani 1 1 d . . .
H15A H 0.1728 0.0951 0.0215 0.043 Uiso 1 1 calc R . .
C16 C 0.3227(2) 0.0327(2) 0.08174(13) 0.0260(6) Uani 1 1 d . . .
C17 C 0.3598(2) -0.0257(2) 0.04375(14) 0.0339(7) Uani 1 1 d . . .
H17A H 0.3867 -0.0012 0.0124 0.041 Uiso 1 1 calc R . .
C18 C 0.3579(3) -0.1185(2) 0.05130(16) 0.0398(8) Uani 1 1 d . . .
H18A H 0.3837 -0.1573 0.0253 0.048 Uiso 1 1 calc R . .
C19 C 0.3187(2) -0.1550(2) 0.09636(16) 0.0394(8) Uani 1 1 d . . .
H19A H 0.3172 -0.2188 0.1013 0.047 Uiso 1 1 calc R . .
C20 C 0.2817(2) -0.0988(2) 0.13440(15) 0.0372(8) Uani 1 1 d . . .
H20A H 0.2551 -0.1239 0.1657 0.045 Uiso 1 1 calc R . .
C21 C 0.2833(2) -0.0051(2) 0.12685(14) 0.0301(7) Uani 1 1 d . . .
H21A H 0.2572 0.0333 0.1529 0.036 Uiso 1 1 calc R . .
C22 C 0.2999(2) 0.1238(2) 0.24682(13) 0.0278(7) Uani 1 1 d . A .
C23 C 0.3336(3) 0.0385(2) 0.25738(15) 0.0394(8) Uani 1 1 d . . .
H23A H 0.3858 0.0211 0.2416 0.047 Uiso 1 1 calc R A .
C24 C 0.2908(3) -0.0222(3) 0.29136(18) 0.0549(11) Uani 1 1 d . A .
H24A H 0.3140 -0.0807 0.2983 0.066 Uiso 1 1 calc R . .
C25 C 0.2158(3) 0.0019(3) 0.31460(17) 0.0546(11) Uani 1 1 d . . .
H25A H 0.1864 -0.0404 0.3367 0.065 Uiso 1 1 calc R A .
C26 C 0.1830(3) 0.0874(3) 0.30596(16) 0.0456(9) Uani 1 1 d . A .
H26A H 0.1319 0.1050 0.3231 0.055 Uiso 1 1 calc R . .
C27 C 0.2246(2) 0.1480(2) 0.27216(14) 0.0336(7) Uani 1 1 d . . .
H27A H 0.2014 0.2068 0.2662 0.040 Uiso 1 1 calc R A .
C28A C 0.3877(3) 0.2842(3) 0.2571(2) 0.0350(6) Uani 0.829(6) 1 d P A 1
C29A C 0.4414(3) 0.2493(3) 0.29957(17) 0.0350(6) Uani 0.829(6) 1 d P A 1
H29A H 0.4536 0.1863 0.3003 0.042 Uiso 0.829(6) 1 calc PR A 1
C30A C 0.4774(3) 0.3048(3) 0.34076(17) 0.0350(6) Uani 0.829(6) 1 d P A 1
H30A H 0.5152 0.2800 0.3685 0.042 Uiso 0.829(6) 1 calc PR A 1
C31A C 0.4580(3) 0.3963(3) 0.34125(18) 0.0350(6) Uani 0.829(6) 1 d P A 1
H31A H 0.4834 0.4348 0.3688 0.042 Uiso 0.829(6) 1 calc PR A 1
C32A C 0.4015(3) 0.4314(3) 0.30158(18) 0.0350(6) Uani 0.829(6) 1 d P A 1
H32A H 0.3858 0.4935 0.3028 0.042 Uiso 0.829(6) 1 calc PR A 1
C33A C 0.3675(3) 0.3754(3) 0.25965(18) 0.0350(6) Uani 0.829(6) 1 d P A 1
H33A H 0.3294 0.4004 0.2322 0.042 Uiso 0.829(6) 1 calc PR A 1
C28B C 0.3899(9) 0.2982(10) 0.2475(7) 0.040(3) Uani 0.171(6) 1 d PG A 2
C29B C 0.4722(9) 0.3053(10) 0.2644(7) 0.040(3) Uani 0.171(6) 1 d PG A 2
H29B H 0.5132 0.2646 0.2506 0.048 Uiso 0.171(6) 1 calc PR A 2
C30B C 0.4964(9) 0.3702(10) 0.3008(7) 0.040(3) Uani 0.171(6) 1 d PG A 2
H30B H 0.5546 0.3753 0.3127 0.048 Uiso 0.171(6) 1 calc PR A 2
C31B C 0.4384(9) 0.4278(10) 0.3203(7) 0.040(3) Uani 0.171(6) 1 d PG A 2
H31B H 0.4556 0.4737 0.3460 0.048 Uiso 0.171(6) 1 calc PR A 2
C32B C 0.3561(9) 0.4207(10) 0.3034(7) 0.040(3) Uani 0.171(6) 1 d PG A 2
H32B H 0.3151 0.4614 0.3172 0.048 Uiso 0.171(6) 1 calc PR A 2
C33B C 0.3319(10) 0.3558(10) 0.2670(7) 0.040(3) Uani 0.171(6) 1 d PG A 2
H33B H 0.2737 0.3508 0.2550 0.048 Uiso 0.171(6) 1 calc PR A 2
C34 C 0.3476(2) 0.4732(2) 0.13011(13) 0.0310(7) Uani 1 1 d . A .
C35 C 0.4003(3) 0.5193(3) 0.16655(16) 0.0436(9) Uani 1 1 d . . .
H35A H 0.4548 0.4955 0.1769 0.052 Uiso 1 1 calc R A .
C36 C 0.3731(3) 0.6030(3) 0.18876(18) 0.0566(12) Uani 1 1 d . A .
H36A H 0.4099 0.6352 0.2139 0.068 Uiso 1 1 calc R . .
C37 C 0.2956(3) 0.6373(3) 0.17461(17) 0.0490(10) Uani 1 1 d . . .
H37A H 0.2778 0.6923 0.1911 0.059 Uiso 1 1 calc R A .
C38 C 0.2433(3) 0.5950(3) 0.13759(19) 0.0531(11) Uani 1 1 d . A .
H38A H 0.1901 0.6211 0.1264 0.064 Uiso 1 1 calc R . .
C39 C 0.2686(3) 0.5120(3) 0.11594(18) 0.0470(10) Uani 1 1 d . . .
H39A H 0.2308 0.4808 0.0908 0.056 Uiso 1 1 calc R A .
C40 C 0.3883(2) 0.3844(2) 0.03117(14) 0.0345(8) Uani 1 1 d . A .
C41 C 0.3206(3) 0.4143(3) -0.00325(16) 0.0462(9) Uani 1 1 d . . .
H41A H 0.2657 0.4206 0.0116 0.055 Uiso 1 1 calc R A .
C42 C 0.3319(3) 0.4352(3) -0.05866(18) 0.0581(12) Uani 1 1 d . A .
H42A H 0.2851 0.4553 -0.0816 0.070 Uiso 1 1 calc R . .
C43 C 0.4128(3) 0.4263(3) -0.08045(18) 0.0578(12) Uani 1 1 d . . .
H43A H 0.4211 0.4398 -0.1184 0.069 Uiso 1 1 calc R A .
C44 C 0.4794(3) 0.3983(3) -0.04726(18) 0.0542(11) Uani 1 1 d . A .
H44A H 0.5344 0.3933 -0.0622 0.065 Uiso 1 1 calc R . .
C45 C 0.4687(3) 0.3768(3) 0.00810(16) 0.0423(9) Uani 1 1 d . . .
H45A H 0.5161 0.3569 0.0305 0.051 Uiso 1 1 calc R A .
C46 C 0.1311(2) 0.3188(3) 0.02746(16) 0.0403(8) Uani 1 1 d . A .
C47 C 0.0735(3) 0.3453(4) -0.0186(2) 0.0701(14) Uani 1 1 d . . .
H47A H 0.0144 0.3367 -0.0081 0.105 Uiso 1 1 calc R A .
H47B H 0.0847 0.3077 -0.0511 0.105 Uiso 1 1 calc R . .
H47C H 0.0829 0.4091 -0.0277 0.105 Uiso 1 1 calc R . .
C48 C 0.1071(2) 0.1276(2) 0.16035(14) 0.0324(7) Uani 1 1 d . A .
C49 C 0.0381(3) 0.0717(3) 0.18081(19) 0.0512(10) Uani 1 1 d . . .
H49A H -0.0017 0.0564 0.1499 0.077 Uiso 1 1 calc R A .
H49B H 0.0078 0.1052 0.2091 0.077 Uiso 1 1 calc R . .
H49C H 0.0619 0.0159 0.1971 0.077 Uiso 1 1 calc R . .
C50 C 0.1628(3) 0.3983(3) 0.2044(2) 0.0523(11) Uani 1 1 d . A .
C51 C 0.1223(4) 0.4648(3) 0.2397(3) 0.087(2) Uani 1 1 d . . .
H51A H 0.0805 0.4344 0.2625 0.131 Uiso 1 1 calc R A .
H51B H 0.0935 0.5107 0.2163 0.131 Uiso 1 1 calc R . .
H51C H 0.1658 0.4940 0.2638 0.131 Uiso 1 1 calc R . .
P4 P 0.04272(6) 0.76945(7) 0.19646(5) 0.0433(2) Uani 1 1 d . . .
F1A F 0.0904(5) 0.7004(6) 0.2399(3) 0.0717(6) Uani 0.502(8) 1 d P B 1
F2A F 0.0113(5) 0.6862(5) 0.1615(3) 0.0717(6) Uani 0.502(8) 1 d P B 1
F3A F -0.0018(6) 0.8408(6) 0.1563(4) 0.0717(6) Uani 0.502(8) 1 d P B 1
F4A F 0.0738(5) 0.8558(5) 0.2350(4) 0.0717(6) Uani 0.502(8) 1 d P B 1
F1B F 0.0747(5) 0.6780(6) 0.2226(3) 0.0717(6) Uani 0.498(8) 1 d P B 2
F2B F -0.0103(5) 0.7152(5) 0.1483(3) 0.0717(6) Uani 0.498(8) 1 d P B 2
F3B F 0.0078(7) 0.8627(6) 0.1672(4) 0.0717(6) Uani 0.498(8) 1 d P B 2
F4B F 0.0945(5) 0.8284(6) 0.2393(4) 0.0717(6) Uani 0.498(8) 1 d P B 2
F5 F -0.04063(19) 0.7666(2) 0.23164(15) 0.0813(9) Uani 1 1 d . B .
F6 F 0.1246(2) 0.7715(2) 0.16006(17) 0.0921(11) Uani 1 1 d . B .
N4 N 0.0113(4) 0.6051(5) 0.4510(2) 0.1040(19) Uani 1 1 d . . .
C52 C 0.0554(3) 0.6088(4) 0.4890(2) 0.0650(13) Uani 1 1 d . . .
C53A C 0.1158(9) 0.6244(9) 0.5355(6) 0.068(2) Uiso 0.50 1 d P . .
C53B C 0.1053(9) 0.5994(9) 0.5424(6) 0.068(2) Uiso 0.50 1 d P . .
N5A N -0.0144(6) 0.9795(6) 0.3940(4) 0.082(3) Uani 0.50 1 d PD C 1
C54A C 0.0132(6) 0.9098(5) 0.3831(4) 0.058(2) Uani 0.50 1 d PD C 1
C55A C 0.0383(7) 0.8172(6) 0.3701(4) 0.071(3) Uani 0.50 1 d PD C 1
C54B C 0.1124(14) 0.8994(16) 0.4374(9) 0.073(4) Uiso 0.25 1 d PD D 2
C55B C 0.148(3) 0.864(3) 0.4897(13) 0.073(4) Uiso 0.13 1 d PD D 2
C55D C 0.185(2) 0.882(4) 0.4752(19) 0.073(4) Uiso 0.13 1 d PD D 2
N5B N 0.0601(12) 0.8892(13) 0.4032(8) 0.073(4) Uiso 0.25 1 d PD D 2
N5C N 0.2805(6) 0.8324(7) 0.4716(4) 0.085(3) Uiso 0.50 1 d PD E 3
C54C C 0.2127(6) 0.8524(8) 0.4837(5) 0.076(3) Uiso 0.50 1 d PD E 3
C55C C 0.145(2) 0.905(3) 0.456(2) 0.089(13) Uiso 0.15 1 d PD E 3
C55E C 0.1419(9) 0.9154(11) 0.4896(8) 0.078(5) Uiso 0.35 1 d PD E 3

loop_
_atom_site_aniso_label
_atom_site_aniso_U_11
_atom_site_aniso_U_22
_atom_site_aniso_U_33
_atom_site_aniso_U_23
_atom_site_aniso_U_13
_atom_site_aniso_U_12
Ru1 0.02194(14) 0.01938(14) 0.02852(14) 0.00085(9) 0.00404(9) 0.00038(9)
P1 0.0236(4) 0.0203(4) 0.0262(4) -0.0006(3) 0.0024(3) -0.0015(3)
P2 0.0233(4) 0.0222(4) 0.0277(4) -0.0024(3) 0.0023(3) -0.0001(3)
P3 0.0293(4) 0.0199(4) 0.0310(4) -0.0009(3) 0.0071(3) -0.0021(3)
B1 0.0235(17) 0.0276(18) 0.0352(19) -0.0042(15) 0.0047(14) -0.0011(14)
N1 0.0310(15) 0.0269(14) 0.0375(16) 0.0028(12) 0.0063(12) 0.0043(12)
N2 0.0251(13) 0.0254(13) 0.0302(14) 0.0009(11) -0.0006(11) 0.0004(11)
N3 0.0327(15) 0.0250(14) 0.0491(18) -0.0005(13) 0.0111(13) -0.0001(12)
C1 0.0251(16) 0.0261(16) 0.0362(17) -0.0047(13) 0.0062(13) 0.0004(13)
C2 0.0230(15) 0.0260(16) 0.0354(17) -0.0059(13) 0.0008(13) 0.0019(12)
C3 0.0259(16) 0.0261(16) 0.0373(18) -0.0037(13) 0.0046(13) -0.0030(13)
C4 0.0253(16) 0.0333(18) 0.0416(19) -0.0005(15) 0.0064(14) -0.0025(14)
C5 0.0319(18) 0.043(2) 0.0382(19) -0.0036(16) 0.0039(15) 0.0063(15)
C6 0.038(2) 0.058(3) 0.056(2) -0.004(2) 0.0085(18) 0.0140(19)
C7 0.0252(19) 0.071(3) 0.076(3) 0.007(2) 0.0070(19) 0.0101(19)
C8 0.032(2) 0.074(3) 0.074(3) -0.012(3) -0.005(2) -0.006(2)
C9 0.030(2) 0.053(3) 0.065(3) -0.017(2) -0.0013(18) -0.0008(17)
C10 0.0297(16) 0.0235(16) 0.0280(16) -0.0007(12) 0.0022(12) 0.0037(13)
C11 0.0342(18) 0.040(2) 0.0321(18) 0.0019(15) 0.0055(14) -0.0033(15)
C12 0.049(2) 0.055(2) 0.0316(19) 0.0074(17) 0.0072(16) 0.0006(19)
C13 0.047(2) 0.054(2) 0.0291(18) 0.0000(17) -0.0043(15) 0.0102(19)
C14 0.0331(19) 0.055(2) 0.039(2) 0.0001(17) -0.0030(15) 0.0001(17)
C15 0.0350(19) 0.039(2) 0.0333(18) 0.0030(15) 0.0040(14) -0.0033(15)
C16 0.0276(16) 0.0203(15) 0.0298(16) 0.0006(12) -0.0031(12) -0.0016(12)
C17 0.042(2) 0.0275(17) 0.0321(17) -0.0007(14) 0.0050(14) -0.0004(14)
C18 0.052(2) 0.0251(17) 0.042(2) -0.0050(15) -0.0001(17) 0.0041(16)
C19 0.047(2) 0.0240(17) 0.046(2) 0.0022(15) -0.0071(17) -0.0019(15)
C20 0.044(2) 0.0309(18) 0.0369(19) 0.0071(15) -0.0011(15) -0.0064(15)
C21 0.0300(17) 0.0256(16) 0.0347(17) -0.0003(13) 0.0012(13) -0.0045(13)
C22 0.0314(17) 0.0279(16) 0.0240(15) -0.0011(12) -0.0022(12) -0.0031(13)
C23 0.047(2) 0.0329(19) 0.0378(19) 0.0041(15) 0.0017(16) 0.0072(16)
C24 0.077(3) 0.038(2) 0.051(2) 0.0153(19) 0.001(2) 0.004(2)
C25 0.070(3) 0.050(3) 0.044(2) 0.0179(19) 0.007(2) -0.015(2)
C26 0.043(2) 0.058(3) 0.036(2) 0.0102(18) 0.0050(16) -0.0079(19)
C27 0.0332(18) 0.0368(19) 0.0309(17) 0.0025(14) 0.0027(14) -0.0020(15)
C28A 0.0375(11) 0.0363(10) 0.0313(9) -0.0053(7) 0.0014(7) -0.0048(8)
C29A 0.0375(11) 0.0363(10) 0.0313(9) -0.0053(7) 0.0014(7) -0.0048(8)
C30A 0.0375(11) 0.0363(10) 0.0313(9) -0.0053(7) 0.0014(7) -0.0048(8)
C31A 0.0375(11) 0.0363(10) 0.0313(9) -0.0053(7) 0.0014(7) -0.0048(8)
C32A 0.0375(11) 0.0363(10) 0.0313(9) -0.0053(7) 0.0014(7) -0.0048(8)
C33A 0.0375(11) 0.0363(10) 0.0313(9) -0.0053(7) 0.0014(7) -0.0048(8)
C28B 0.033(5) 0.031(5) 0.055(6) -0.015(4) -0.016(4) 0.001(4)
C29B 0.033(5) 0.031(5) 0.055(6) -0.015(4) -0.016(4) 0.001(4)
C30B 0.033(5) 0.031(5) 0.055(6) -0.015(4) -0.016(4) 0.001(4)
C31B 0.033(5) 0.031(5) 0.055(6) -0.015(4) -0.016(4) 0.001(4)
C32B 0.033(5) 0.031(5) 0.055(6) -0.015(4) -0.016(4) 0.001(4)
C33B 0.033(5) 0.031(5) 0.055(6) -0.015(4) -0.016(4) 0.001(4)
C34 0.0446(19) 0.0196(15) 0.0297(17) 0.0031(12) 0.0133(14) -0.0035(14)
C35 0.054(2) 0.037(2) 0.040(2) -0.0041(16) 0.0040(17) -0.0013(17)
C36 0.067(3) 0.055(3) 0.048(2) -0.019(2) 0.005(2) -0.015(2)
C37 0.067(3) 0.032(2) 0.049(2) 0.0020(17) 0.014(2) 0.0050(19)
C38 0.074(3) 0.032(2) 0.054(2) 0.0017(18) 0.011(2) 0.014(2)
C39 0.056(2) 0.031(2) 0.055(2) -0.0010(17) 0.0071(19) 0.0096(17)
C40 0.046(2) 0.0230(16) 0.0347(18) -0.0002(13) 0.0106(15) -0.0064(14)
C41 0.057(2) 0.042(2) 0.040(2) 0.0097(17) 0.0112(18) -0.0010(18)
C42 0.080(3) 0.049(3) 0.045(2) 0.012(2) 0.004(2) -0.005(2)
C43 0.095(4) 0.043(2) 0.037(2) -0.0002(18) 0.025(2) -0.015(2)
C44 0.070(3) 0.048(2) 0.047(2) -0.0050(19) 0.026(2) -0.013(2)
C45 0.047(2) 0.036(2) 0.046(2) -0.0052(16) 0.0157(17) -0.0079(16)
C46 0.042(2) 0.038(2) 0.042(2) 0.0062(16) 0.0024(17) 0.0061(16)
C47 0.068(3) 0.082(4) 0.058(3) 0.012(3) -0.016(2) 0.026(3)
C48 0.0305(18) 0.0317(18) 0.0350(18) 0.0008(14) 0.0030(14) -0.0016(14)
C49 0.042(2) 0.054(3) 0.059(3) 0.000(2) 0.0129(19) -0.0207(19)
C50 0.053(2) 0.033(2) 0.073(3) -0.002(2) 0.029(2) 0.0022(18)
C51 0.103(4) 0.045(3) 0.118(5) -0.020(3) 0.069(4) 0.008(3)
P4 0.0325(5) 0.0371(5) 0.0604(6) 0.0044(5) 0.0046(4) -0.0009(4)
F1A 0.0734(18) 0.052(2) 0.0883(19) 0.0037(12) -0.0157(16) 0.0034(11)
F2A 0.0734(18) 0.052(2) 0.0883(19) 0.0037(12) -0.0157(16) 0.0034(11)
F3A 0.0734(18) 0.052(2) 0.0883(19) 0.0037(12) -0.0157(16) 0.0034(11)
F4A 0.0734(18) 0.052(2) 0.0883(19) 0.0037(12) -0.0157(16) 0.0034(11)
F1B 0.0734(18) 0.052(2) 0.0883(19) 0.0037(12) -0.0157(16) 0.0034(11)
F2B 0.0734(18) 0.052(2) 0.0883(19) 0.0037(12) -0.0157(16) 0.0034(11)
F3B 0.0734(18) 0.052(2) 0.0883(19) 0.0037(12) -0.0157(16) 0.0034(11)
F4B 0.0734(18) 0.052(2) 0.0883(19) 0.0037(12) -0.0157(16) 0.0034(11)
F5 0.0622(18) 0.078(2) 0.106(2) 0.0056(18) 0.0381(17) 0.0036(15)
F6 0.0575(18) 0.084(2) 0.138(3) 0.032(2) 0.0443(19) 0.0099(16)
N4 0.086(4) 0.157(6) 0.068(3) -0.008(3) -0.014(3) 0.017(4)
C52 0.047(3) 0.091(4) 0.057(3) -0.004(3) 0.000(2) 0.012(3)
N5A 0.098(7) 0.067(6) 0.080(6) 0.005(5) -0.019(5) -0.023(6)
C54A 0.054(6) 0.075(7) 0.043(5) 0.013(5) -0.010(4) -0.026(5)
C55A 0.061(6) 0.084(8) 0.067(6) -0.010(6) 0.003(5) -0.010(6)

loop_
_atom_type_symbol
_atom_type_description
_atom_type_scat_dispersion_real
_atom_type_scat_dispersion_imag
_atom_type_scat_source
C C 0.0033 0.0016 'International Tables Vol C Tables 4.2.6.8 and 6.1.1.4'
H H 0.0000 0.0000 'International Tables Vol C Tables 4.2.6.8 and 6.1.1.4'
B B 0.0013 0.0007 'International Tables Vol C Tables 4.2.6.8 and 6.1.1.4'
F F 0.0171 0.0103 'International Tables Vol C Tables 4.2.6.8 and 6.1.1.4'
P P 0.1023 0.0942 'International Tables Vol C Tables 4.2.6.8 and 6.1.1.4'
Ru Ru -1.2594 0.8363 'International Tables Vol C Tables 4.2.6.8 and 6.1.1.4'
N N 0.0061 0.0033 'International Tables Vol C Tables 4.2.6.8 and 6.1.1.4'

loop_
_geom_angle_atom_site_label_1
_geom_angle_atom_site_label_2
_geom_angle_atom_site_label_3
_geom_angle
N2 Ru1 N1 84.08(10)
N2 Ru1 N3 83.24(11)
N1 Ru1 N3 85.75(11)
N2 Ru1 P1 95.63(7)
N1 Ru1 P1 92.02(8)
N3 Ru1 P1 177.58(9)
N2 Ru1 P2 92.96(7)
N1 Ru1 P2 176.83(8)
N3 Ru1 P2 92.81(9)
P1 Ru1 P2 89.38(3)
N2 Ru1 P3 177.78(7)
N1 Ru1 P3 94.50(8)
N3 Ru1 P3 94.96(8)
P1 Ru1 P3 86.12(3)
P2 Ru1 P3 88.43(3)
C1 P1 C10 109.53(15)
C1 P1 C16 101.80(15)
C10 P1 C16 98.05(14)
C1 P1 Ru1 114.19(11)
C10 P1 Ru1 111.65(10)
C16 P1 Ru1 120.05(10)
C2 P2 C22 107.65(15)
C2 P2 C28B 102.4(5)
C22 P2 C28B 105.3(6)
C2 P2 C28A 103.10(19)
C22 P2 C28A 95.98(18)
C28B P2 C28A 9.7(6)
C2 P2 Ru1 112.08(11)
C22 P2 Ru1 114.88(11)
C28B P2 Ru1 113.6(5)
C28A P2 Ru1 121.23(16)
C3 P3 C34 110.00(16)
C3 P3 C40 104.20(16)
C34 P3 C40 99.47(15)
C3 P3 Ru1 112.25(11)
C34 P3 Ru1 111.16(11)
C40 P3 Ru1 118.83(12)
C4 B1 C1 111.6(3)
C4 B1 C2 105.6(3)
C1 B1 C2 109.0(3)
C4 B1 C3 109.0(3)
C1 B1 C3 111.9(3)
C2 B1 C3 109.6(2)
C46 N1 Ru1 176.2(3)
C48 N2 Ru1 174.1(3)
C50 N3 Ru1 179.9(4)
B1 C1 P1 113.4(2)
B1 C1 H1A 108.9
P1 C1 H1A 108.9
B1 C1 H1B 108.9
P1 C1 H1B 108.9
H1A C1 H1B 107.7
B1 C2 P2 113.5(2)
B1 C2 H2A 108.9
P2 C2 H2A 108.9
B1 C2 H2B 108.9
P2 C2 H2B 108.9
H2A C2 H2B 107.7
B1 C3 P3 112.3(2)
B1 C3 H3A 109.2
P3 C3 H3A 109.2
B1 C3 H3B 109.2
P3 C3 H3B 109.2
H3A C3 H3B 107.9
C5 C4 C9 115.2(3)
C5 C4 B1 124.0(3)
C9 C4 B1 120.5(3)
C6 C5 C4 122.7(4)
C6 C5 H5A 118.7
C4 C5 H5A 118.7
C7 C6 C5 120.2(4)
C7 C6 H6A 119.9
C5 C6 H6A 119.9
C6 C7 C8 119.7(4)
C6 C7 H7A 120.2
C8 C7 H7A 120.2
C9 C8 C7 119.4(4)
C9 C8 H8A 120.3
C7 C8 H8A 120.3
C8 C9 C4 122.7(4)
C8 C9 H9A 118.6
C4 C9 H9A 118.6
C11 C10 C15 118.0(3)
C11 C10 P1 124.3(3)
C15 C10 P1 117.6(2)
C12 C11 C10 120.5(3)
C12 C11 H11A 119.7
C10 C11 H11A 119.7
C13 C12 C11 120.9(3)
C13 C12 H12A 119.5
C11 C12 H12A 119.5
C12 C13 C14 119.5(3)
C12 C13 H13A 120.2
C14 C13 H13A 120.2
C15 C14 C13 119.8(4)
C15 C14 H14A 120.1
C13 C14 H14A 120.1
C14 C15 C10 121.2(3)
C14 C15 H15A 119.4
C10 C15 H15A 119.4
C21 C16 C17 118.2(3)
C21 C16 P1 124.0(2)
C17 C16 P1 117.8(2)
C18 C17 C16 120.8(3)
C18 C17 H17A 119.6
C16 C17 H17A 119.6
C19 C18 C17 120.2(3)
C19 C18 H18A 119.9
C17 C18 H18A 119.9
C18 C19 C20 120.0(3)
C18 C19 H19A 120.0
C20 C19 H19A 120.0
C19 C20 C21 119.9(3)
C19 C20 H20A 120.0
C21 C20 H20A 120.0
C16 C21 C20 120.8(3)
C16 C21 H21A 119.6
C20 C21 H21A 119.6
C23 C22 C27 118.4(3)
C23 C22 P2 122.6(3)
C27 C22 P2 118.9(3)
C22 C23 C24 119.9(4)
C22 C23 H23A 120.0
C24 C23 H23A 120.0
C25 C24 C23 120.8(4)
C25 C24 H24A 119.6
C23 C24 H24A 119.6
C24 C25 C26 119.9(4)
C24 C25 H25A 120.0
C26 C25 H25A 120.0
C25 C26 C27 119.9(4)
C25 C26 H26A 120.1
C27 C26 H26A 120.1
C26 C27 C22 121.0(3)
C26 C27 H27A 119.5
C22 C27 H27A 119.5
C33A C28A C29A 117.2(4)
C33A C28A P2 124.7(4)
C29A C28A P2 118.0(4)
C30A C29A C28A 121.6(4)
C30A C29A H29A 119.2
C28A C29A H29A 119.2
C31A C30A C29A 119.8(4)
C31A C30A H30A 120.1
C29A C30A H30A 120.1
C32A C31A C30A 119.7(4)
C32A C31A H31A 120.1
C30A C31A H31A 120.1
C31A C32A C33A 119.9(4)
C31A C32A H32A 120.1
C33A C32A H32A 120.1
C28A C33A C32A 121.7(4)
C28A C33A H33A 119.2
C32A C33A H33A 119.2
C33B C28B C29B 120.0
C33B C28B P2 117.3(8)
C29B C28B P2 122.6(8)
C30B C29B C28B 120.0
C30B C29B H29B 120.0
C28B C29B H29B 120.0
C29B C30B C31B 120.0
C29B C30B H30B 120.0
C31B C30B H30B 120.0
C30B C31B C32B 120.0
C30B C31B H31B 120.0
C32B C31B H31B 120.0
C33B C32B C31B 120.0
C33B C32B H32B 120.0
C31B C32B H32B 120.0
C28B C33B C32B 120.0
C28B C33B H33B 120.0
C32B C33B H33B 120.0
C35 C34 C39 117.7(3)
C35 C34 P3 123.1(3)
C39 C34 P3 119.0(3)
C34 C35 C36 119.6(4)
C34 C35 H35A 120.2
C36 C35 H35A 120.2
C37 C36 C35 120.8(4)
C37 C36 H36A 119.6
C35 C36 H36A 119.6
C38 C37 C36 121.0(4)
C38 C37 H37A 119.5
C36 C37 H37A 119.5
C37 C38 C39 118.8(4)
C37 C38 H38A 120.6
C39 C38 H38A 120.6
C38 C39 C34 122.0(4)
C38 C39 H39A 119.0
C34 C39 H39A 119.0
C41 C40 C45 117.8(3)
C41 C40 P3 120.3(3)
C45 C40 P3 122.0(3)
C42 C41 C40 121.4(4)
C42 C41 H41A 119.3
C40 C41 H41A 119.3
C41 C42 C43 119.3(5)
C41 C42 H42A 120.3
C43 C42 H42A 120.3
C44 C43 C42 119.9(4)
C44 C43 H43A 120.1
C42 C43 H43A 120.1
C43 C44 C45 121.1(4)
C43 C44 H44A 119.4
C45 C44 H44A 119.4
C44 C45 C40 120.4(4)
C44 C45 H45A 119.8
C40 C45 H45A 119.8
N1 C46 C47 176.7(4)
C46 C47 H47A 109.5
C46 C47 H47B 109.5
H47A C47 H47B 109.5
C46 C47 H47C 109.5
H47A C47 H47C 109.5
H47B C47 H47C 109.5
N2 C48 C49 176.6(4)
C48 C49 H49A 109.5
C48 C49 H49B 109.5
H49A C49 H49B 109.5
C48 C49 H49C 109.5
H49A C49 H49C 109.5
H49B C49 H49C 109.5
N3 C50 C51 176.5(5)
C50 C51 H51A 109.5
C50 C51 H51B 109.5
H51A C51 H51B 109.5
C50 C51 H51C 109.5
H51A C51 H51C 109.5
H51B C51 H51C 109.5
F4B P4 F2A 161.0(3)
F4B P4 F1B 93.7(3)
F2A P4 F1B 68.1(3)
F4B P4 F3A 104.0(3)
F2A P4 F3A 94.1(3)
F1B P4 F3A 162.2(3)
F4B P4 F6 86.7(3)
F2A P4 F6 87.9(3)
F1B P4 F6 89.1(3)
F3A P4 F6 89.9(4)
F4B P4 F5 94.7(3)
F2A P4 F5 91.0(3)
F1B P4 F5 91.2(3)
F3A P4 F5 89.4(4)
F6 P4 F5 178.6(2)
F4B P4 F2B 175.2(3)
F2A P4 F2B 22.6(2)
F1B P4 F2B 90.5(3)
F3A P4 F2B 71.7(3)
F6 P4 F2B 91.1(3)
F5 P4 F2B 87.6(3)
F4B P4 F1A 72.9(3)
F2A P4 F1A 89.0(3)
F1B P4 F1A 20.9(3)
F3A P4 F1A 176.9(3)
F6 P4 F1A 90.3(3)
F5 P4 F1A 90.4(3)
F2B P4 F1A 111.4(3)
F4B P4 F3B 88.5(3)
F2A P4 F3B 109.7(3)
F1B P4 F3B 177.8(3)
F3A P4 F3B 15.6(4)
F6 P4 F3B 90.6(4)
F5 P4 F3B 89.0(4)
F2B P4 F3B 87.3(3)
F1A P4 F3B 161.3(3)
F4B P4 F4A 18.7(3)
F2A P4 F4A 178.0(4)
F1B P4 F4A 111.0(3)
F3A P4 F4A 86.8(3)
F6 P4 F4A 93.9(3)
F5 P4 F4A 87.2(3)
F2B P4 F4A 157.9(3)
F1A P4 F4A 90.1(3)
F3B P4 F4A 71.2(3)
N4 C52 C53A 173.0(8)
N4 C52 C53B 169.9(8)
C53A C52 C53B 17.1(8)
N5A C54A C55A 173.3(11)
N5B C54B C55D 161(3)
N5B C54B C55B 144(3)
C55D C54B C55B 29(2)
C55D C55B C54B 75.4(12)
C55B C55D C54B 75.4(12)
N5C C54C C55E 154.3(15)
N5C C54C C55C 133(2)
C55E C54C C55C 33(2)
C55E C55C C54C 73.4(11)
C55C C55E C54C 73.6(11)

loop_
_geom_bond_atom_site_label_1
_geom_bond_atom_site_label_2
_geom_bond_distance
Ru1 N2 2.105(3)
Ru1 N1 2.108(3)
Ru1 N3 2.112(3)
Ru1 P1 2.3187(8)
Ru1 P2 2.3285(9)
Ru1 P3 2.3363(8)
P1 C1 1.821(3)
P1 C10 1.833(3)
P1 C16 1.842(3)
P2 C2 1.807(3)
P2 C22 1.837(3)
P2 C28B 1.856(14)
P2 C28A 1.858(5)
P3 C3 1.806(3)
P3 C34 1.841(3)
P3 C40 1.847(3)
B1 C4 1.639(5)
B1 C1 1.657(5)
B1 C2 1.669(5)
B1 C3 1.681(5)
N1 C46 1.139(5)
N2 C48 1.131(4)
N3 C50 1.139(5)
C1 H1A 0.9900
C1 H1B 0.9900
C2 H2A 0.9900
C2 H2B 0.9900
C3 H3A 0.9900
C3 H3B 0.9900
C4 C5 1.398(5)
C4 C9 1.410(5)
C5 C6 1.389(5)
C5 H5A 0.9500
C6 C7 1.366(7)
C6 H6A 0.9500
C7 C8 1.395(7)
C7 H7A 0.9500
C8 C9 1.384(6)
C8 H8A 0.9500
C9 H9A 0.9500
C10 C11 1.392(4)
C10 C15 1.396(5)
C11 C12 1.385(5)
C11 H11A 0.9500
C12 C13 1.366(6)
C12 H12A 0.9500
C13 C14 1.391(5)
C13 H13A 0.9500
C14 C15 1.379(5)
C14 H14A 0.9500
C15 H15A 0.9500
C16 C21 1.386(4)
C16 C17 1.400(5)
C17 C18 1.382(5)
C17 H17A 0.9500
C18 C19 1.376(5)
C18 H18A 0.9500
C19 C20 1.380(5)
C19 H19A 0.9500
C20 C21 1.395(5)
C20 H20A 0.9500
C21 H21A 0.9500
C22 C23 1.386(5)
C22 C27 1.396(5)
C23 C24 1.402(6)
C23 H23A 0.9500
C24 C25 1.368(6)
C24 H24A 0.9500
C25 C26 1.377(6)
C25 H25A 0.9500
C26 C27 1.388(5)
C26 H26A 0.9500
C27 H27A 0.9500
C28A C33A 1.385(7)
C28A C29A 1.400(7)
C29A C30A 1.390(6)
C29A H29A 0.9500
C30A C31A 1.385(6)
C30A H30A 0.9500
C31A C32A 1.380(7)
C31A H31A 0.9500
C32A C33A 1.397(6)
C32A H32A 0.9500
C33A H33A 0.9500
C28B C33B 1.344(10)
C28B C29B 1.344(9)
C29B C30B 1.344(10)
C29B H29B 0.9500
C30B C31B 1.344(10)
C30B H30B 0.9500
C31B C32B 1.344(10)
C31B H31B 0.9500
C32B C33B 1.344(10)
C32B H32B 0.9500
C33B H33B 0.9500
C34 C35 1.365(5)
C34 C39 1.397(5)
C35 C36 1.418(6)
C35 H35A 0.9500
C36 C37 1.350(6)
C36 H36A 0.9500
C37 C38 1.344(6)
C37 H37A 0.9500
C38 C39 1.395(5)
C38 H38A 0.9500
C39 H39A 0.9500
C40 C41 1.395(6)
C40 C45 1.402(5)
C41 C42 1.387(6)
C41 H41A 0.9500
C42 C43 1.397(7)
C42 H42A 0.9500
C43 C44 1.358(7)
C43 H43A 0.9500
C44 C45 1.387(6)
C44 H44A 0.9500
C45 H45A 0.9500
C46 C47 1.459(6)
C47 H47A 0.9800
C47 H47B 0.9800
C47 H47C 0.9800
C48 C49 1.462(5)
C49 H49A 0.9800
C49 H49B 0.9800
C49 H49C 0.9800
C50 C51 1.458(6)
C51 H51A 0.9800
C51 H51B 0.9800
C51 H51C 0.9800
P4 F4B 1.555(9)
P4 F2A 1.559(8)
P4 F1B 1.564(8)
P4 F3A 1.576(11)
P4 F6 1.582(3)
P4 F5 1.585(3)
P4 F2B 1.615(8)
P4 F1A 1.624(9)
P4 F3B 1.632(11)
P4 F4A 1.641(9)
N4 C52 1.129(7)
C52 C53A 1.460(15)
C52 C53B 1.489(15)
N5A C54A 1.150(2)
C54A C55A 1.460(2)
C54B N5B 1.151(2)
C54B C55D 1.461(2)
C54B C55B 1.461(2)
C55B C55D 0.74(6)
N5C C54C 1.152(2)
C54C C55E 1.459(2)
C54C C55C 1.460(2)
C55C C55E 0.83(5)
